data_2212987
loop_
_publ_author_name
'Yi-Feng Sun'
'Yi-Ping Cui'

_publ_section_title
;
 2,6-Bis(3,4,5-trimethoxybenzylidene)cyclohexanone
;
_journal_coeditor_code SA2044
_journal_issue 4
_journal_name_full 'Acta Crystallographica Section E'
_journal_page_first o1932
_journal_page_last o1933
_journal_paper_doi 10.1107/S1600536807012640
_journal_volume 63
_journal_year 2007
_chemical_formula_iupac 'C26 H30 O7'
_chemical_formula_moiety 'C26 H30 O7'
_chemical_formula_sum 'C26 H30 O7'
_chemical_formula_weight 454.50
_chemical_name_systematic
;
2,6-Bis(3,4,5-trimethoxybenzylidene)cyclohexanone
;
_space_group_IT_number 14
_symmetry_cell_setting monoclinic
_symmetry_space_group_name_Hall '-P 2ybc'
_symmetry_space_group_name_H-M 'P 1 21/c 1'
_atom_sites_solution_hydrogens geom
_atom_sites_solution_primary direct
_atom_sites_solution_secondary difmap
_cell_angle_alpha 90.00
_cell_angle_beta 93.4140(10)
_cell_angle_gamma 90.00
_cell_formula_units_Z 4
_cell_length_a 11.3533(4)
_cell_length_b 13.5581(5)
_cell_length_c 15.0519(5)
_cell_measurement_reflns_used 9218
_cell_measurement_temperature 273(2)
_cell_measurement_theta_max 27.85
_cell_measurement_theta_min 2.31
_cell_volume 2312.81(14)
_computing_cell_refinement 'SAINT (Siemens, 1996)'
_computing_data_collection 'SMART (Siemens, 1996)'
_computing_data_reduction SAINT
_computing_molecular_graphics 'SHELXTL (Sheldrick, 1997b)'
_computing_publication_material SHELXTL
_computing_structure_refinement 'SHELXL97 (Sheldrick, 1997a)'
_computing_structure_solution 'SHELXS97 (Sheldrick, 1997a)'
_diffrn_ambient_temperature 273(2)
_diffrn_measured_fraction_theta_full 1.000
_diffrn_measured_fraction_theta_max 1.000
_diffrn_measurement_device_type 'Bruker SMART CCD area-detector'
_diffrn_measurement_method '\f and \w'
_diffrn_radiation_monochromator graphite
_diffrn_radiation_source 'fine-focus sealed tube'
_diffrn_radiation_type MoK\a
_diffrn_radiation_wavelength 0.71073
_diffrn_reflns_av_R_equivalents 0.0248
_diffrn_reflns_av_sigmaI/netI 0.0165
_diffrn_reflns_limit_h_max 13
_diffrn_reflns_limit_h_min -12
_diffrn_reflns_limit_k_max 16
_diffrn_reflns_limit_k_min -16
_diffrn_reflns_limit_l_max 17
_diffrn_reflns_limit_l_min -17
_diffrn_reflns_number 25897
_diffrn_reflns_theta_full 25.00
_diffrn_reflns_theta_max 25.00
_diffrn_reflns_theta_min 1.80
_exptl_absorpt_coefficient_mu 0.094
_exptl_absorpt_correction_T_max 0.9878
_exptl_absorpt_correction_T_min 0.9668
_exptl_absorpt_correction_type multi-scan
_exptl_absorpt_process_details '(SADABS; Sheldrick, 1996)'
_exptl_crystal_colour yellow
_exptl_crystal_density_diffrn 1.305
_exptl_crystal_density_method 'not measured'
_exptl_crystal_description block
_exptl_crystal_F_000 968
_exptl_crystal_size_max 0.36
_exptl_crystal_size_mid 0.25
_exptl_crystal_size_min 0.13
_refine_diff_density_max 0.154
_refine_diff_density_min -0.139
_refine_ls_extinction_coef 0.0030(9)
_refine_ls_extinction_method none
_refine_ls_goodness_of_fit_ref 1.728
_refine_ls_hydrogen_treatment constr
_refine_ls_matrix_type full
_refine_ls_number_parameters 305
_refine_ls_number_reflns 4060
_refine_ls_number_restraints 0
_refine_ls_restrained_S_all 1.728
_refine_ls_R_factor_all 0.0445
_refine_ls_R_factor_gt 0.0354
_refine_ls_shift/su_max 0.001
_refine_ls_shift/su_mean 0.000
_refine_ls_structure_factor_coef Fsqd
_refine_ls_weighting_details 'calc w=1/[\s^2^(Fo^2^)+(0.0441P)^2^] where P=(Fo^2^+2Fc^2^)/3'
_refine_ls_weighting_scheme calc
_refine_ls_wR_factor_gt 0.1079
_refine_ls_wR_factor_ref 0.1128
_reflns_number_gt 3359
_reflns_number_total 4060
_reflns_threshold_expression I>2\s(I)
_cod_data_source_file sa2044.cif
_cod_data_source_block I
_cod_original_sg_symbol_H-M 'P 21/c'
_cod_database_code 2212987
_cod_database_fobs_code 2212987

loop_
_symmetry_equiv_pos_as_xyz
'x, y, z'
'-x, y+1/2, -z+1/2'
'-x, -y, -z'
'x, -y-1/2, z-1/2'

loop_
_atom_site_type_symbol
_atom_site_label
_atom_site_fract_x
_atom_site_fract_y
_atom_site_fract_z
_atom_site_U_iso_or_equiv
_atom_site_adp_type
_atom_site_calc_flag
_atom_site_refinement_flags
_atom_site_occupancy
O O1 0.03496(10) 1.15443(7) 0.61863(7) 0.0620(3) Uani d . 1
O O2 -0.31709(9) 0.80822(7) 0.88895(6) 0.0510(3) Uani d . 1
O O3 -0.29676(9) 0.90470(7) 1.04171(6) 0.0528(3) Uani d . 1
O O4 -0.17414(10) 1.07379(7) 1.05946(6) 0.0549(3) Uani d . 1
O O5 0.42047(10) 0.88451(8) 0.30384(8) 0.0649(3) Uani d . 1
O O6 0.58212(9) 1.02820(9) 0.29448(8) 0.0672(3) Uani d . 1
O O7 0.56423(9) 1.19590(8) 0.38381(8) 0.0621(3) Uani d . 1
C C1 0.05757(12) 1.06608(10) 0.62390(8) 0.0399(3) Uani d . 1
C C6 -0.00310(12) 1.00319(9) 0.68904(8) 0.0378(3) Uani d . 1
C C5 0.00884(13) 0.89308(10) 0.68113(10) 0.0447(4) Uani d . 1
H H5A -0.0466 0.8688 0.6347 0.054 Uiso calc R 1
H H5B -0.0095 0.8621 0.7367 0.054 Uiso calc R 1
C C4 0.13366(13) 0.86653(10) 0.65919(10) 0.0478(4) Uani d . 1
H H4A 0.1888 0.8911 0.7057 0.057 Uiso calc R 1
H H4B 0.1415 0.7953 0.6570 0.057 Uiso calc R 1
C C3 0.16338(14) 0.91012(10) 0.57075(9) 0.0458(4) Uani d . 1
H H3A 0.2448 0.8950 0.5601 0.055 Uiso calc R 1
H H3B 0.1139 0.8797 0.5237 0.055 Uiso calc R 1
C C2 0.14613(12) 1.02052(9) 0.56725(8) 0.0381(3) Uani d . 1
C C7 -0.05737(12) 1.05091(10) 0.75306(8) 0.0414(3) Uani d . 1
H H7 -0.0524 1.1193 0.7509 0.050 Uiso calc R 1
C C8 -0.12339(12) 1.01152(9) 0.82602(8) 0.0395(3) Uani d . 1
C C9 -0.19209(12) 0.92665(10) 0.81750(8) 0.0419(3) Uani d . 1
H H9 -0.2000 0.8938 0.7632 0.050 Uiso calc R 1
C C10 -0.24881(12) 0.89111(10) 0.89011(9) 0.0399(3) Uani d . 1
C C11 -0.23867(12) 0.94093(10) 0.97116(8) 0.0404(3) Uani d . 1
C C12 -0.17458(13) 1.02811(10) 0.97851(9) 0.0418(3) Uani d . 1
C C13 -0.11744(12) 1.06302(10) 0.90621(9) 0.0428(3) Uani d . 1
H H13 -0.0746 1.1214 0.9112 0.051 Uiso calc R 1
C C14 -0.31825(15) 0.74778(11) 0.81125(10) 0.0569(4) Uani d . 1
H H14A -0.3518 0.7841 0.7611 0.085 Uiso calc R 1
H H14B -0.3648 0.6899 0.8202 0.085 Uiso calc R 1
H H14C -0.2390 0.7287 0.8002 0.085 Uiso calc R 1
C C15 -0.22082(18) 0.86345(14) 1.11065(11) 0.0750(6) Uani d . 1
H H15A -0.1776 0.8094 1.0873 0.112 Uiso calc R 1
H H15B -0.2670 0.8401 1.1577 0.112 Uiso calc R 1
H H15C -0.1666 0.9130 1.1334 0.112 Uiso calc R 1
C C16 -0.10564(15) 1.16070(11) 1.07138(10) 0.0566(4) Uani d . 1
H H16A -0.0246 1.1461 1.0619 0.085 Uiso calc R 1
H H16B -0.1119 1.1850 1.1308 0.085 Uiso calc R 1
H H16C -0.1341 1.2098 1.0295 0.085 Uiso calc R 1
C C17 0.20915(12) 1.08315(10) 0.51995(8) 0.0413(3) Uani d . 1
H H17 0.1896 1.1493 0.5262 0.050 Uiso calc R 1
C C18 0.30415(12) 1.06421(10) 0.45989(8) 0.0406(3) Uani d . 1
C C19 0.31240(13) 0.97822(10) 0.41018(9) 0.0443(4) Uani d . 1
H H19 0.2562 0.9287 0.4143 0.053 Uiso calc R 1
C C20 0.40428(13) 0.96635(11) 0.35457(9) 0.0468(4) Uani d . 1
C C21 0.48844(13) 1.04034(11) 0.34710(10) 0.0480(4) Uani d . 1
C C22 0.47893(12) 1.12654(11) 0.39622(9) 0.0453(4) Uani d . 1
C C23 0.38748(12) 1.13891(10) 0.45179(9) 0.0436(3) Uani d . 1
H H23 0.3814 1.1971 0.4839 0.052 Uiso calc R 1
C C24 0.33702(16) 0.80870(12) 0.30469(13) 0.0689(5) Uani d . 1
H H24A 0.3355 0.7822 0.3637 0.103 Uiso calc R 1
H H24B 0.3577 0.7576 0.2643 0.103 Uiso calc R 1
H H24C 0.2605 0.8343 0.2866 0.103 Uiso calc R 1
C C25 0.55404(18) 1.03735(16) 0.20130(12) 0.0812(6) Uani d . 1
H H25A 0.5012 0.9853 0.1820 0.122 Uiso calc R 1
H H25B 0.6251 1.0330 0.1699 0.122 Uiso calc R 1
H H25C 0.5169 1.0999 0.1892 0.122 Uiso calc R 1
C C26 0.56273(17) 1.28425(13) 0.43344(14) 0.0744(5) Uani d . 1
H H26A 0.4914 1.3198 0.4179 0.112 Uiso calc R 1
H H26B 0.6295 1.3240 0.4204 0.112 Uiso calc R 1
H H26C 0.5663 1.2690 0.4958 0.112 Uiso calc R 1

loop_
_atom_site_aniso_label
_atom_site_aniso_U_11
_atom_site_aniso_U_22
_atom_site_aniso_U_33
_atom_site_aniso_U_12
_atom_site_aniso_U_13
_atom_site_aniso_U_23
O1 0.0779(8) 0.0408(6) 0.0717(7) 0.0168(5) 0.0407(6) 0.0157(5)
O2 0.0590(7) 0.0503(6) 0.0450(6) -0.0184(5) 0.0137(5) -0.0041(4)
O3 0.0570(7) 0.0645(7) 0.0384(5) -0.0139(5) 0.0162(5) 0.0045(5)
O4 0.0725(8) 0.0511(6) 0.0430(6) -0.0148(5) 0.0191(5) -0.0097(5)
O5 0.0626(8) 0.0595(7) 0.0757(8) 0.0005(6) 0.0296(6) -0.0198(6)
O6 0.0450(7) 0.0885(9) 0.0708(8) 0.0074(6) 0.0266(6) -0.0097(6)
O7 0.0504(7) 0.0589(7) 0.0797(8) -0.0067(5) 0.0252(6) -0.0024(6)
C1 0.0424(8) 0.0391(8) 0.0391(7) 0.0054(6) 0.0097(6) 0.0063(6)
C6 0.0366(8) 0.0401(7) 0.0372(7) 0.0004(6) 0.0060(6) 0.0055(6)
C5 0.0501(9) 0.0396(8) 0.0453(8) -0.0005(6) 0.0100(7) 0.0062(6)
C4 0.0531(10) 0.0384(8) 0.0528(8) 0.0082(7) 0.0105(7) 0.0079(6)
C3 0.0495(9) 0.0424(8) 0.0468(8) 0.0089(7) 0.0128(7) 0.0037(6)
C2 0.0396(8) 0.0410(7) 0.0343(7) 0.0047(6) 0.0068(6) 0.0034(5)
C7 0.0444(8) 0.0392(7) 0.0414(7) -0.0004(6) 0.0101(6) 0.0061(6)
C8 0.0420(8) 0.0392(7) 0.0383(7) 0.0019(6) 0.0093(6) 0.0057(6)
C9 0.0444(9) 0.0472(8) 0.0348(7) -0.0009(6) 0.0083(6) 0.0009(6)
C10 0.0389(8) 0.0407(7) 0.0406(7) -0.0031(6) 0.0071(6) 0.0032(6)
C11 0.0423(8) 0.0439(8) 0.0361(7) -0.0023(6) 0.0122(6) 0.0039(6)
C12 0.0479(9) 0.0409(8) 0.0377(7) 0.0011(6) 0.0109(6) -0.0021(6)
C13 0.0482(9) 0.0354(7) 0.0458(8) -0.0022(6) 0.0130(7) 0.0018(6)
C14 0.0668(11) 0.0539(9) 0.0502(9) -0.0128(8) 0.0046(8) -0.0088(7)
C15 0.0908(14) 0.0823(13) 0.0516(10) -0.0192(11) 0.0027(10) 0.0230(9)
C16 0.0723(11) 0.0459(9) 0.0521(9) -0.0057(8) 0.0083(8) -0.0085(7)
C17 0.0456(9) 0.0422(7) 0.0373(7) 0.0059(6) 0.0111(6) 0.0024(6)
C18 0.0414(8) 0.0457(8) 0.0355(7) 0.0066(6) 0.0093(6) 0.0058(6)
C19 0.0435(9) 0.0476(8) 0.0427(7) 0.0018(6) 0.0108(6) 0.0014(6)
C20 0.0460(9) 0.0502(9) 0.0450(8) 0.0108(7) 0.0108(7) -0.0029(6)
C21 0.0379(8) 0.0589(9) 0.0482(8) 0.0081(7) 0.0132(6) 0.0001(7)
C22 0.0400(8) 0.0499(8) 0.0468(8) 0.0022(7) 0.0088(6) 0.0066(6)
C23 0.0474(9) 0.0445(8) 0.0401(7) 0.0044(6) 0.0115(6) 0.0021(6)
C24 0.0756(13) 0.0554(10) 0.0776(12) 0.0007(9) 0.0186(10) -0.0142(8)
C25 0.0849(15) 0.0944(15) 0.0685(12) -0.0100(11) 0.0412(11) -0.0150(10)
C26 0.0655(12) 0.0620(11) 0.0975(14) -0.0134(9) 0.0188(10) -0.0100(10)

loop_
_atom_type_symbol
_atom_type_description
_atom_type_scat_dispersion_real
_atom_type_scat_dispersion_imag
_atom_type_scat_source
C C 0.0033 0.0016 'International Tables Vol C Tables 4.2.6.8 and 6.1.1.4'
H H 0.0000 0.0000 'International Tables Vol C Tables 4.2.6.8 and 6.1.1.4'
O O 0.0106 0.0060 'International Tables Vol C Tables 4.2.6.8 and 6.1.1.4'

loop_
_geom_angle_atom_site_label_1
_geom_angle_atom_site_label_2
_geom_angle_atom_site_label_3
_geom_angle
C10 O2 C14 117.44(10)
C11 O3 C15 113.97(12)
C12 O4 C16 117.55(11)
C20 O5 C24 118.57(12)
C21 O6 C25 114.94(13)
C22 O7 C26 118.61(12)
O1 C1 C2 120.89(11)
O1 C1 C6 119.72(11)
C2 C1 C6 119.39(11)
C7 C6 C1 116.40(12)
C7 C6 C5 125.67(12)
C1 C6 C5 117.78(11)
C6 C5 C4 110.02(12)
C6 C5 H5A 109.7
C4 C5 H5A 109.7
C6 C5 H5B 109.7
C4 C5 H5B 109.7
H5A C5 H5B 108.2
C3 C4 C5 111.03(12)
C3 C4 H4A 109.4
C5 C4 H4A 109.4
C3 C4 H4B 109.4
C5 C4 H4B 109.4
H4A C4 H4B 108.0
C2 C3 C4 112.50(11)
C2 C3 H3A 109.1
C4 C3 H3A 109.1
C2 C3 H3B 109.1
C4 C3 H3B 109.1
H3A C3 H3B 107.8
C17 C2 C1 116.13(12)
C17 C2 C3 125.01(12)
C1 C2 C3 118.77(11)
C6 C7 C8 129.77(13)
C6 C7 H7 115.1
C8 C7 H7 115.1
C9 C8 C13 119.50(12)
C9 C8 C7 122.72(12)
C13 C8 C7 117.77(12)
C10 C9 C8 119.90(12)
C10 C9 H9 120.1
C8 C9 H9 120.1
O2 C10 C9 124.46(12)
O2 C10 C11 115.32(11)
C9 C10 C11 120.22(12)
O3 C11 C12 121.06(12)
O3 C11 C10 119.02(12)
C12 C11 C10 119.86(12)
O4 C12 C13 124.71(12)
O4 C12 C11 115.52(11)
C13 C12 C11 119.77(12)
C12 C13 C8 120.64(13)
C12 C13 H13 119.7
C8 C13 H13 119.7
O2 C14 H14A 109.5
O2 C14 H14B 109.5
H14A C14 H14B 109.5
O2 C14 H14C 109.5
H14A C14 H14C 109.5
H14B C14 H14C 109.5
O3 C15 H15A 109.5
O3 C15 H15B 109.5
H15A C15 H15B 109.5
O3 C15 H15C 109.5
H15A C15 H15C 109.5
H15B C15 H15C 109.5
O4 C16 H16A 109.5
O4 C16 H16B 109.5
H16A C16 H16B 109.5
O4 C16 H16C 109.5
H16A C16 H16C 109.5
H16B C16 H16C 109.5
C2 C17 C18 130.50(13)
C2 C17 H17 114.8
C18 C17 H17 114.8
C19 C18 C23 119.55(12)
C19 C18 C17 123.52(13)
C23 C18 C17 116.91(12)
C20 C19 C18 119.97(14)
C20 C19 H19 120.0
C18 C19 H19 120.0
O5 C20 C19 124.31(14)
O5 C20 C21 115.06(12)
C19 C20 C21 120.63(13)
O6 C21 C22 119.65(14)
O6 C21 C20 121.22(13)
C22 C21 C20 119.10(13)
O7 C22 C23 124.17(13)
O7 C22 C21 115.23(12)
C23 C22 C21 120.59(13)
C22 C23 C18 120.15(13)
C22 C23 H23 119.9
C18 C23 H23 119.9
O5 C24 H24A 109.5
O5 C24 H24B 109.5
H24A C24 H24B 109.5
O5 C24 H24C 109.5
H24A C24 H24C 109.5
H24B C24 H24C 109.5
O6 C25 H25A 109.5
O6 C25 H25B 109.5
H25A C25 H25B 109.5
O6 C25 H25C 109.5
H25A C25 H25C 109.5
H25B C25 H25C 109.5
O7 C26 H26A 109.5
O7 C26 H26B 109.5
H26A C26 H26B 109.5
O7 C26 H26C 109.5
H26A C26 H26C 109.5
H26B C26 H26C 109.5

loop_
_geom_bond_atom_site_label_1
_geom_bond_atom_site_label_2
_geom_bond_distance
O1 C1 1.2266(16)
O2 C10 1.3647(16)
O2 C14 1.4274(17)
O3 C11 1.3739(15)
O3 C15 1.423(2)
O4 C12 1.3665(15)
O4 C16 1.4174(18)
O5 C20 1.3657(17)
O5 C24 1.3984(19)
O6 C21 1.3732(16)
O6 C25 1.425(2)
O7 C22 1.3707(17)
O7 C26 1.4123(19)
C1 C2 1.4906(18)
C1 C6 1.4978(17)
C6 C7 1.3407(18)
C6 C5 1.5043(18)
C5 C4 1.517(2)
C5 H5A 0.9700
C5 H5B 0.9700
C4 C3 1.5129(19)
C4 H4A 0.9700
C4 H4B 0.9700
C3 C2 1.5101(18)
C3 H3A 0.9700
C3 H3B 0.9700
C2 C17 1.3418(18)
C7 C8 1.4667(17)
C7 H7 0.9300
C8 C9 1.3917(19)
C8 C13 1.3926(18)
C9 C10 1.3875(18)
C9 H9 0.9300
C10 C11 1.3932(19)
C11 C12 1.3890(19)
C12 C13 1.3832(18)
C13 H13 0.9300
C14 H14A 0.9600
C14 H14B 0.9600
C14 H14C 0.9600
C15 H15A 0.9600
C15 H15B 0.9600
C15 H15C 0.9600
C16 H16A 0.9600
C16 H16B 0.9600
C16 H16C 0.9600
C17 C18 1.4706(18)
C17 H17 0.9300
C18 C19 1.3915(19)
C18 C23 1.396(2)
C19 C20 1.3851(19)
C19 H19 0.9300
C20 C21 1.395(2)
C21 C22 1.391(2)
C22 C23 1.3818(19)
C23 H23 0.9300
C24 H24A 0.9600
C24 H24B 0.9600
C24 H24C 0.9600
C25 H25A 0.9600
C25 H25B 0.9600
C25 H25C 0.9600
C26 H26A 0.9600
C26 H26B 0.9600
C26 H26C 0.9600

loop_
_geom_torsion_atom_site_label_1
_geom_torsion_atom_site_label_2
_geom_torsion_atom_site_label_3
_geom_torsion_atom_site_label_4
_geom_torsion
O1 C1 C6 C7 -15.8(2)
C2 C1 C6 C7 163.29(13)
O1 C1 C6 C5 168.30(13)
C2 C1 C6 C5 -12.63(19)
C7 C6 C5 C4 -135.71(14)
C1 C6 C5 C4 39.79(17)
C6 C5 C4 C3 -61.75(16)
C5 C4 C3 C2 55.72(17)
O1 C1 C2 C17 8.3(2)
C6 C1 C2 C17 -170.72(13)
O1 C1 C2 C3 -174.97(13)
C6 C1 C2 C3 5.96(19)
C4 C3 C2 C17 148.97(14)
C4 C3 C2 C1 -27.39(19)
C1 C6 C7 C8 -179.80(13)
C5 C6 C7 C8 -4.2(2)
C6 C7 C8 C9 -34.6(2)
C6 C7 C8 C13 146.36(15)
C13 C8 C9 C10 -3.5(2)
C7 C8 C9 C10 177.55(13)
C14 O2 C10 C9 8.0(2)
C14 O2 C10 C11 -172.25(13)
C8 C9 C10 O2 -179.34(13)
C8 C9 C10 C11 1.0(2)
C15 O3 C11 C12 -73.29(18)
C15 O3 C11 C10 109.42(16)
O2 C10 C11 O3 -0.39(19)
C9 C10 C11 O3 179.33(12)
O2 C10 C11 C12 -177.72(13)
C9 C10 C11 C12 2.0(2)
C16 O4 C12 C13 -3.1(2)
C16 O4 C12 C11 177.28(13)
O3 C11 C12 O4 -0.1(2)
C10 C11 C12 O4 177.18(13)
O3 C11 C12 C13 -179.71(13)
C10 C11 C12 C13 -2.4(2)
O4 C12 C13 C8 -179.67(13)
C11 C12 C13 C8 -0.1(2)
C9 C8 C13 C12 3.0(2)
C7 C8 C13 C12 -177.93(13)
C1 C2 C17 C18 178.39(13)
C3 C2 C17 C18 1.9(2)
C2 C17 C18 C19 30.1(2)
C2 C17 C18 C23 -151.68(15)
C23 C18 C19 C20 1.4(2)
C17 C18 C19 C20 179.53(13)
C24 O5 C20 C19 2.6(2)
C24 O5 C20 C21 -177.31(14)
C18 C19 C20 O5 179.42(13)
C18 C19 C20 C21 -0.6(2)
C25 O6 C21 C22 -106.34(17)
C25 O6 C21 C20 75.76(19)
O5 C20 C21 O6 -2.2(2)
C19 C20 C21 O6 177.83(14)
O5 C20 C21 C22 179.88(13)
C19 C20 C21 C22 -0.1(2)
C26 O7 C22 C23 2.9(2)
C26 O7 C22 C21 -178.06(15)
O6 C21 C22 O7 3.0(2)
C20 C21 C22 O7 -179.01(13)
O6 C21 C22 C23 -177.90(13)
C20 C21 C22 C23 0.0(2)
O7 C22 C23 C18 179.66(13)
C21 C22 C23 C18 0.7(2)
C19 C18 C23 C22 -1.4(2)
C17 C18 C23 C22 -179.68(12)

loop_
_cod_related_entry_id
_cod_related_entry_database
_cod_related_entry_code
1 ChemSpider 1372795
